data_7249463
loop_
_publ_author_name
'Kwon, So Hyeon'
'Lee, Sunwoo'
'Tessarolo, Jacopo'
'Lee, Haeri'

_publ_section_title
;
 Stimuli-responsive Zn(ii) complexes showing the structural conversion and
 on/off switching of catalytic properties
;
_journal_issue 44
_journal_name_full 'RSC Advances'
_journal_page_first 32655
_journal_page_last 32660
_journal_paper_doi 10.1039/D4RA06058J
_journal_volume 14
_journal_year 2024
_chemical_formula_sum 'C24 H22 Cl4 N6 Zn2'
_chemical_formula_weight 667.01
_space_group_crystal_system monoclinic
_space_group_IT_number 14
_space_group_name_Hall '-P 2yn'
_space_group_name_H-M_alt 'P 1 21/n 1'
_atom_sites_solution_hydrogens geom
_audit_creation_method SHELXL-2018/3
_audit_update_record
;
2024-02-06 deposited with the CCDC.	2024-10-03 downloaded from the CCDC.
;
_cell_angle_alpha 90
_cell_angle_beta 90.130(3)
_cell_angle_gamma 90
_cell_formula_units_Z 2
_cell_length_a 7.9002(8)
_cell_length_b 11.6313(12)
_cell_length_c 14.4637(14)
_cell_measurement_reflns_used 4482
_cell_measurement_temperature 173(2)
_cell_measurement_theta_max 27.37
_cell_measurement_theta_min 2.82
_cell_volume 1329.1(2)
_computing_cell_refinement 'Bruker SAINT'
_computing_data_collection 'Bruker APEX2'
_computing_data_reduction 'Bruker SAINT'
_computing_molecular_graphics 'Bruker SHELXTL'
_computing_publication_material 'Bruker SHELXTL'
_computing_structure_refinement 'SHELXL-2018/3 (Sheldrick, 2018)'
_computing_structure_solution 'SHELXT 2018/2 (Sheldrick, 2018)'
_diffrn_ambient_temperature 173(2)
_diffrn_measured_fraction_theta_full 0.993
_diffrn_measured_fraction_theta_max 0.992
_diffrn_measurement_device_type 'Bruker APEX-II CCD'
_diffrn_measurement_method '\f and \w scans'
_diffrn_radiation_type MoK\a
_diffrn_radiation_wavelength 0.71073
_diffrn_reflns_av_R_equivalents 0.0909
_diffrn_reflns_av_unetI/netI 0.0593
_diffrn_reflns_Laue_measured_fraction_full 0.993
_diffrn_reflns_Laue_measured_fraction_max 0.992
_diffrn_reflns_limit_h_max 9
_diffrn_reflns_limit_h_min -9
_diffrn_reflns_limit_k_max 14
_diffrn_reflns_limit_k_min -14
_diffrn_reflns_limit_l_max 18
_diffrn_reflns_limit_l_min -18
_diffrn_reflns_number 18583
_diffrn_reflns_point_group_measured_fraction_full 0.993
_diffrn_reflns_point_group_measured_fraction_max 0.992
_diffrn_reflns_theta_full 25.242
_diffrn_reflns_theta_max 26.497
_diffrn_reflns_theta_min 2.578
_exptl_absorpt_coefficient_mu 2.233
_exptl_absorpt_correction_T_max 0.7456
_exptl_absorpt_correction_T_min 0.6543
_exptl_absorpt_correction_type multi-scan
_exptl_crystal_colour colourless
_exptl_crystal_density_diffrn 1.667
_exptl_crystal_description plate
_exptl_crystal_F_000 672
_exptl_crystal_size_max 0.056
_exptl_crystal_size_mid 0.041
_exptl_crystal_size_min 0.019
_refine_diff_density_max 0.507
_refine_diff_density_min -0.909
_refine_diff_density_rms 0.127
_refine_ls_extinction_method none
_refine_ls_goodness_of_fit_ref 1.161
_refine_ls_hydrogen_treatment constr
_refine_ls_matrix_type full
_refine_ls_number_parameters 164
_refine_ls_number_reflns 2738
_refine_ls_number_restraints 0
_refine_ls_restrained_S_all 1.161
_refine_ls_R_factor_all 0.0892
_refine_ls_R_factor_gt 0.0747
_refine_ls_shift/su_max 0.000
_refine_ls_shift/su_mean 0.000
_refine_ls_structure_factor_coef Fsqd
_refine_ls_weighting_details 'w=1/[\s^2^(Fo^2^)+(0.0115P)^2^+9.5861P] where P=(Fo^2^+2Fc^2^)/3'
_refine_ls_weighting_scheme calc
_refine_ls_wR_factor_gt 0.1247
_refine_ls_wR_factor_ref 0.1295
_reflns_Friedel_coverage 0.000
_reflns_number_gt 2321
_reflns_number_total 2738
_reflns_threshold_expression 'I > 2\s(I)'
_cod_data_source_file d4ra06058j2.cif
_cod_data_source_block 02-Zn2Cl4L
_cod_depositor_comments
;
The following automatic conversions were performed:

data item '_exptl_absorpt_correction_type' value 'MULTI-SCAN' was
changed to 'multi-scan' in accordance with the
/home/data/users/saulius/crontab/automatic-downloads/rss-feeds/RSC/lib/dictionaries/cif_core.dic
dictionary named 'cif_core.dic' version 2.4.2 last updated on
2011-04-26.

Automatic conversion script
Id: cif_fix_values 8170 2020-07-09 18:12:32Z antanas 
;
_cod_original_sg_symbol_H-M 'P 21/n'
_cod_database_code 7249463
_shelx_shelxl_version_number 2018/3
_shelx_space_group_comment
; 
The symmetry employed for this shelxl refinement is uniquely defined 
by the following loop, which should always be used as a source of 
symmetry information in preference to the above space-group names. 
They are only intended as comments. 
;
_shelx_estimated_absorpt_t_min 0.885
_shelx_estimated_absorpt_t_max 0.959

loop_
_space_group_symop_operation_xyz
'x, y, z'
'-x+1/2, y+1/2, -z+1/2'
'-x, -y, -z'
'x-1/2, -y-1/2, z-1/2'

loop_
_atom_site_label
_atom_site_type_symbol
_atom_site_fract_x
_atom_site_fract_y
_atom_site_fract_z
_atom_site_U_iso_or_equiv
_atom_site_adp_type
_atom_site_occupancy
_atom_site_site_symmetry_order
_atom_site_calc_flag
_atom_site_refinement_flags_posn
_atom_site_refinement_flags_adp
_atom_site_refinement_flags_occupancy
_atom_site_disorder_assembly
_atom_site_disorder_group
Zn1 Zn 0.81711(9) 0.66087(6) 0.63422(5) 0.0208(2) Uani 1 1 d . . . . .
C2 C 0.4744(9) 0.6214(5) 0.8628(4) 0.0283(15) Uani 1 1 d . . . . .
H2 H 0.475573 0.584174 0.921286 0.034 Uiso 1 1 calc R U . . .
N2 N 0.4903(6) 0.7796(4) 0.6059(3) 0.0202(11) Uani 1 1 d . . . . .
Cl2 Cl 0.9621(2) 0.50644(17) 0.67206(13) 0.0398(5) Uani 1 1 d . . . . .
C3 C 0.3332(9) 0.6809(6) 0.8322(5) 0.0301(16) Uani 1 1 d . . . . .
H3 H 0.235615 0.685559 0.870252 0.036 Uiso 1 1 calc R U . . .
N3 N 0.6518(6) 0.6430(4) 0.5259(3) 0.0173(10) Uani 1 1 d . . . . .
C4 C 0.3334(8) 0.7329(6) 0.7479(4) 0.0252(14) Uani 1 1 d . . . . .
H4 H 0.235942 0.772601 0.726220 0.030 Uiso 1 1 calc R U . . .
C5 C 0.4790(7) 0.7269(5) 0.6939(4) 0.0149(12) Uani 1 1 d . . . . .
C6 C 0.4132(8) 0.8945(5) 0.5941(4) 0.0191(13) Uani 1 1 d . . . . .
H6A H 0.398159 0.931396 0.655216 0.023 Uiso 1 1 calc R U . . .
H6B H 0.300471 0.886878 0.564694 0.023 Uiso 1 1 calc R U . . .
C7 C 0.5265(8) 0.9682(6) 0.5342(4) 0.0242(14) Uani 1 1 d . . . . .
H7 H 0.644375 0.968174 0.547418 0.029 Uiso 1 1 calc R U . . .
C8 C 0.5136(8) 0.7115(5) 0.5263(4) 0.0208(14) Uani 1 1 d . . . . .
C9 C 0.4038(8) 0.7138(6) 0.4525(4) 0.0244(14) Uani 1 1 d . . . . .
H9 H 0.306375 0.761683 0.453845 0.029 Uiso 1 1 calc R U . . .
C10 C 0.4367(9) 0.6452(6) 0.3758(4) 0.0291(15) Uani 1 1 d . . . . .
H10 H 0.361491 0.645380 0.324445 0.035 Uiso 1 1 calc R U . . .
C11 C 0.5787(9) 0.5772(6) 0.3749(4) 0.0272(15) Uani 1 1 d . . . . .
H11 H 0.605649 0.531357 0.322619 0.033 Uiso 1 1 calc R U . . .
C12 C 0.6803(9) 0.5775(5) 0.4515(4) 0.0242(14) Uani 1 1 d . . . . .
H12 H 0.776465 0.528512 0.451975 0.029 Uiso 1 1 calc R U . . .
Cl1 Cl 0.9536(2) 0.82589(15) 0.61618(11) 0.0334(4) Uani 1 1 d . . . . .
N1 N 0.6166(6) 0.6709(4) 0.7230(3) 0.0178(10) Uani 1 1 d . . . . .
C1 C 0.6121(8) 0.6181(5) 0.8057(4) 0.0214(13) Uani 1 1 d . . . . .
H1 H 0.709186 0.576511 0.825358 0.026 Uiso 1 1 calc R U . . .

loop_
_atom_site_aniso_label
_atom_site_aniso_U_11
_atom_site_aniso_U_22
_atom_site_aniso_U_33
_atom_site_aniso_U_23
_atom_site_aniso_U_13
_atom_site_aniso_U_12
Zn1 0.0177(3) 0.0241(4) 0.0207(3) 0.0045(3) 0.0012(3) 0.0022(3)
C2 0.046(4) 0.021(3) 0.017(3) 0.005(3) 0.009(3) 0.005(3)
N2 0.024(3) 0.020(3) 0.017(3) 0.003(2) 0.000(2) 0.006(2)
Cl2 0.0315(9) 0.0448(11) 0.0432(10) 0.0131(9) 0.0052(8) 0.0192(9)
C3 0.035(4) 0.024(4) 0.032(4) 0.001(3) 0.018(3) 0.004(3)
N3 0.024(3) 0.013(3) 0.014(2) 0.0017(19) 0.0013(19) -0.001(2)
C4 0.024(3) 0.028(4) 0.024(3) -0.004(3) 0.002(3) 0.007(3)
C5 0.021(3) 0.013(3) 0.010(3) 0.000(2) -0.001(2) 0.001(2)
C6 0.022(3) 0.016(3) 0.020(3) 0.002(2) 0.000(2) 0.001(3)
C7 0.024(3) 0.023(3) 0.026(3) -0.002(3) -0.004(3) 0.002(3)
C8 0.030(4) 0.019(3) 0.013(3) 0.004(2) 0.004(3) -0.002(3)
C9 0.027(3) 0.028(4) 0.018(3) 0.003(3) -0.007(3) 0.006(3)
C10 0.041(4) 0.026(4) 0.021(3) 0.002(3) -0.006(3) -0.014(3)
C11 0.042(4) 0.025(3) 0.015(3) -0.006(3) 0.010(3) -0.014(3)
C12 0.029(3) 0.020(3) 0.023(3) 0.001(3) 0.009(3) -0.001(3)
Cl1 0.0331(9) 0.0343(10) 0.0326(9) 0.0080(8) -0.0017(7) -0.0116(8)
N1 0.021(2) 0.018(3) 0.014(2) 0.001(2) 0.0010(19) 0.005(2)
C1 0.024(3) 0.019(3) 0.021(3) 0.002(2) -0.005(3) 0.004(3)

loop_
_atom_type_symbol
_atom_type_description
_atom_type_scat_dispersion_real
_atom_type_scat_dispersion_imag
_atom_type_scat_source
C C 0.0033 0.0016 'International Tables Vol C Tables 4.2.6.8 and 6.1.1.4'
H H 0.0000 0.0000 'International Tables Vol C Tables 4.2.6.8 and 6.1.1.4'
N N 0.0061 0.0033 'International Tables Vol C Tables 4.2.6.8 and 6.1.1.4'
Cl Cl 0.1484 0.1585 'International Tables Vol C Tables 4.2.6.8 and 6.1.1.4'
Zn Zn 0.2839 1.4301 'International Tables Vol C Tables 4.2.6.8 and 6.1.1.4'

loop_
_geom_angle_atom_site_label_1
_geom_angle_atom_site_label_2
_geom_angle_atom_site_label_3
_geom_angle
_geom_angle_site_symmetry_1
_geom_angle_site_symmetry_3
_geom_angle_publ_flag
N1 Zn1 N3 89.58(19) . . ?
N1 Zn1 Cl2 107.11(15) . . ?
N3 Zn1 Cl2 116.00(15) . . ?
N1 Zn1 Cl1 113.71(15) . . ?
N3 Zn1 Cl1 107.90(14) . . ?
Cl2 Zn1 Cl1 118.89(8) . . ?
C1 C2 C3 117.5(6) . . ?
C1 C2 H2 121.3 . . ?
C3 C2 H2 121.3 . . ?
C8 N2 C5 120.0(5) . . ?
C8 N2 C6 117.9(5) . . ?
C5 N2 C6 118.0(5) . . ?
C4 C3 C2 120.4(6) . . ?
C4 C3 H3 119.8 . . ?
C2 C3 H3 119.8 . . ?
C12 N3 C8 118.4(5) . . ?
C12 N3 Zn1 124.4(4) . . ?
C8 N3 Zn1 116.8(4) . . ?
C3 C4 C5 118.8(6) . . ?
C3 C4 H4 120.6 . . ?
C5 C4 H4 120.6 . . ?
N1 C5 C4 121.4(5) . . ?
N1 C5 N2 116.3(5) . . ?
C4 C5 N2 122.4(5) . . ?
N2 C6 C7 109.5(5) . . ?
N2 C6 H6A 109.8 . . ?
C7 C6 H6A 109.8 . . ?
N2 C6 H6B 109.8 . . ?
C7 C6 H6B 109.8 . . ?
H6A C6 H6B 108.2 . . ?
C7 C7 C6 124.5(8) 3_676 . ?
C7 C7 H7 117.8 3_676 . ?
C6 C7 H7 117.8 . . ?
N3 C8 C9 121.1(5) . . ?
N3 C8 N2 116.2(5) . . ?
C9 C8 N2 122.7(6) . . ?
C8 C9 C10 119.3(6) . . ?
C8 C9 H9 120.4 . . ?
C10 C9 H9 120.4 . . ?
C11 C10 C9 119.5(6) . . ?
C11 C10 H10 120.3 . . ?
C9 C10 H10 120.3 . . ?
C12 C11 C10 118.0(6) . . ?
C12 C11 H11 121.0 . . ?
C10 C11 H11 121.0 . . ?
N3 C12 C11 123.7(6) . . ?
N3 C12 H12 118.2 . . ?
C11 C12 H12 118.2 . . ?
C5 N1 C1 118.7(5) . . ?
C5 N1 Zn1 117.5(4) . . ?
C1 N1 Zn1 123.7(4) . . ?
N1 C1 C2 123.2(6) . . ?
N1 C1 H1 118.4 . . ?
C2 C1 H1 118.4 . . ?

loop_
_geom_bond_atom_site_label_1
_geom_bond_atom_site_label_2
_geom_bond_distance
_geom_bond_site_symmetry_2
_geom_bond_publ_flag
Zn1 N1 2.045(5) . ?
Zn1 N3 2.047(5) . ?
Zn1 Cl2 2.1988(19) . ?
Zn1 Cl1 2.2173(18) . ?
C2 C1 1.368(9) . ?
C2 C3 1.385(10) . ?
C2 H2 0.9500 . ?
N2 C8 1.410(8) . ?
N2 C5 1.415(7) . ?
N2 C6 1.479(7) . ?
C3 C4 1.361(9) . ?
C3 H3 0.9500 . ?
N3 C12 1.338(7) . ?
N3 C8 1.352(8) . ?
C4 C5 1.394(8) . ?
C4 H4 0.9500 . ?
C5 N1 1.334(7) . ?
C6 C7 1.513(9) . ?
C6 H6A 0.9900 . ?
C6 H6B 0.9900 . ?
C7 C7 1.304(12) 3_676 ?
C7 H7 0.9500 . ?
C8 C9 1.374(9) . ?
C9 C10 1.392(9) . ?
C9 H9 0.9500 . ?
C10 C11 1.373(10) . ?
C10 H10 0.9500 . ?
C11 C12 1.367(9) . ?
C11 H11 0.9500 . ?
C12 H12 0.9500 . ?
N1 C1 1.345(7) . ?
C1 H1 0.9500 . ?
